data_4318224
loop_
_publ_author_name
'Siau-Gek Ang'
Zhong
'How-Ghee Ang'

_publ_section_title
;
 1,2,3,4-Tetraphenyl-1,2,3,4-tetraphospholane, a Highly Versatile
 Cyclocarbaphosphine Ligand: Reactions with Activated Triosmium Clusters
 and Characterization of the Products
;
_journal_name_full 'Inorganic Chemistry'
_journal_page_first 3791
_journal_page_last 3800
_journal_paper_doi 10.1021/ic025589c
_journal_volume 41
_journal_year 2002
_chemical_formula_sum 'C41.5 H26.5 Cl1.5 O16 Os6 P4'
_chemical_formula_weight 2099.38
_chemical_name_systematic
;
   ?
;
_space_group_IT_number 15
_symmetry_cell_setting monoclinic
_symmetry_space_group_name_Hall '-C 2yc'
_symmetry_space_group_name_H-M 'C 1 2/c 1'
_atom_sites_solution_hydrogens geom
_atom_sites_solution_primary direct
_atom_sites_solution_secondary difmap
_audit_creation_method SHELXL-97
_cell_angle_alpha 90.00
_cell_angle_beta 118.32
_cell_angle_gamma 90.00
_cell_formula_units_Z 8
_cell_length_a 23.0038(3)
_cell_length_b 13.5080(2)
_cell_length_c 21.68700(10)
_cell_measurement_reflns_used 22161
_cell_measurement_temperature 293(2)
_cell_measurement_theta_max 29.39
_cell_measurement_theta_min 1.81
_cell_volume 5932.35(12)
_computing_cell_refinement 'Siemens XSCANS'
_computing_data_collection 'Siemens XSCANS'
_computing_data_reduction 'Siemens XSCANS'
_computing_molecular_graphics 'Siemens SHELXTL'
_computing_publication_material 'Siemens SHELXTL'
_computing_structure_refinement 'SHELXL-97 (Sheldrick, 1997)'
_computing_structure_solution 'SHELXS-97 (Sheldrick, 1990)'
_diffrn_ambient_temperature 293(2)
_diffrn_measured_fraction_theta_full 0.881
_diffrn_measured_fraction_theta_max 0.881
_diffrn_measurement_device_type 'Siemens P4'
_diffrn_measurement_method '\w scans'
_diffrn_radiation_monochromator graphite
_diffrn_radiation_source 'fine-focus sealed tube'
_diffrn_radiation_type MoK\a
_diffrn_radiation_wavelength 0.71073
_diffrn_reflns_av_R_equivalents 0.0381
_diffrn_reflns_av_sigmaI/netI 0.0468
_diffrn_reflns_limit_h_max 30
_diffrn_reflns_limit_h_min -30
_diffrn_reflns_limit_k_max 16
_diffrn_reflns_limit_k_min -17
_diffrn_reflns_limit_l_max 29
_diffrn_reflns_limit_l_min -18
_diffrn_reflns_number 22161
_diffrn_reflns_theta_full 29.39
_diffrn_reflns_theta_max 29.39
_diffrn_reflns_theta_min 1.81
_exptl_absorpt_coefficient_mu 26.064
_exptl_absorpt_correction_T_max 0.187316
_exptl_absorpt_correction_T_min 0.101465
_exptl_absorpt_correction_type 'Sadabs (sheldrick, 1996)'
_exptl_crystal_colour red
_exptl_crystal_density_diffrn 4.701
_exptl_crystal_density_meas ?
_exptl_crystal_density_method 'not measured'
_exptl_crystal_description block
_exptl_crystal_F_000 7560
_exptl_crystal_size_max 0.30
_exptl_crystal_size_mid 0.10
_exptl_crystal_size_min 0.08
_refine_diff_density_max 2.364
_refine_diff_density_min -1.463
_refine_diff_density_rms 0.264
_refine_ls_extinction_coef 0.000044(8)
_refine_ls_extinction_expression Fc^*^=kFc[1+0.001xFc^2^\l^3^/sin(2\q)]^-1/4^
_refine_ls_extinction_method SHELXL
_refine_ls_goodness_of_fit_ref 1.164
_refine_ls_hydrogen_treatment mixed
_refine_ls_matrix_type full
_refine_ls_number_parameters 340
_refine_ls_number_reflns 7200
_refine_ls_number_restraints 0
_refine_ls_restrained_S_all 1.164
_refine_ls_R_factor_all 0.0766
_refine_ls_R_factor_gt 0.0501
_refine_ls_shift/su_max 0.019
_refine_ls_shift/su_mean 0.002
_refine_ls_structure_factor_coef Fsqd
_refine_ls_weighting_details 'calc w=1/[\s^2^(Fo^2^)+(0.0335P)^2^+163.4057P] where P=(Fo^2^+2Fc^2^)/3'
_refine_ls_weighting_scheme calc
_refine_ls_wR_factor_gt 0.1033
_refine_ls_wR_factor_ref 0.1180
_reflns_number_gt 5592
_reflns_number_total 7200
_reflns_threshold_expression >2sigma(I)
_cod_data_source_file ic025589c_8.cif
_cod_data_source_block 6
_cod_depositor_comments
;
The following automatic conversions were performed:

'_symmetry_cell_setting' value 'Monoclinic' changed to 'monoclinic'
according to the built-in table from CIF Core dictionary named
'cif_core.dic' version 2.4.1 from 2010-06-29.

Automatic conversion script
Id: cif_fix_values 1646 2011-03-28 12:23:43Z adriana 

The following automatic conversions were performed:

'_exptl_crystal_density_meas' value 'not measured' was changed to '?'
- the value is perceived as not measured.

Automatic conversion script
Id: cif_fix_values 3008 2015-01-20 13:52:24Z robertas 
;
_cod_original_cell_volume 5932.18(12)
_cod_original_formula_sum 'C41.50 H26.50 Cl1.50 O16 Os6 P4'
_cod_database_code 4318224

loop_
_symmetry_equiv_pos_as_xyz
'x, y, z'
'-x, y, -z+1/2'
'x+1/2, y+1/2, z'
'-x+1/2, y+1/2, -z+1/2'
'-x, -y, -z'
'x, -y, z-1/2'
'-x+1/2, -y+1/2, -z'
'x+1/2, -y+1/2, z-1/2'

loop_
_atom_site_label
_atom_site_type_symbol
_atom_site_fract_x
_atom_site_fract_y
_atom_site_fract_z
_atom_site_U_iso_or_equiv
_atom_site_adp_type
_atom_site_occupancy
_atom_site_symmetry_multiplicity
_atom_site_calc_flag
_atom_site_refinement_flags
_atom_site_disorder_assembly
_atom_site_disorder_group
Cl1 Cl -0.0250(7) 1.0577(10) 0.1361(9) 0.165(7) Uani 0.50 1 d P . .
Cl2 Cl 0.0591(10) 1.0220(10) 0.0904(8) 0.172(8) Uani 0.50 1 d P . .
Cl3 Cl 0.0849(6) 0.9273(7) 0.2115(6) 0.103(4) Uani 0.50 1 d P . .
Os1 Os 0.107237(19) 0.46100(3) 0.39683(2) 0.02921(11) Uani 1 1 d . . .
Os2 Os 0.15876(2) 0.57182(3) 0.33211(2) 0.03225(12) Uani 1 1 d . . .
Os3 Os 0.24101(2) 0.51189(4) 0.47137(3) 0.04556(15) Uani 1 1 d . . .
P1 P 0.00165(12) 0.45466(19) 0.30292(12) 0.0250(5) Uani 1 1 d . . .
P2 P 0.05823(12) 0.5960(2) 0.23126(13) 0.0272(5) Uani 1 1 d . . .
O11 O 0.0759(6) 0.5051(8) 0.5144(5) 0.071(3) Uani 1 1 d . . .
O12 O 0.1253(5) 0.2432(7) 0.4322(5) 0.057(2) Uani 1 1 d . . .
O21 O 0.2511(5) 0.5096(9) 0.2760(6) 0.078(3) Uani 1 1 d . . .
O22 O 0.2030(6) 0.7845(8) 0.3443(5) 0.070(3) Uani 1 1 d . . .
O31 O 0.3706(7) 0.5981(12) 0.4925(12) 0.152(8) Uani 1 1 d . . .
O32 O 0.2769(9) 0.4219(11) 0.6141(7) 0.132(7) Uani 1 1 d . . .
O33 O 0.2574(6) 0.3190(10) 0.4055(7) 0.093(4) Uani 1 1 d . . .
O34 O 0.1851(5) 0.7005(8) 0.5034(5) 0.066(3) Uani 1 1 d . . .
C1 C 0.0000 0.6705(11) 0.2500 0.030(3) Uani 1 2 d S . .
H1A H 0.0256 0.7130 0.2899 0.036 Uiso 0.50 1 calc PR . .
H1B H -0.0256 0.7130 0.2101 0.036 Uiso 0.50 1 calc PR . .
C2 C 0.024(2) 0.970(2) 0.135(2) 0.098(14) Uani 0.50 1 d P . .
H2A H -0.0026 0.9139 0.1079 0.117 Uiso 0.50 1 calc PR . .
C11 C 0.0868(7) 0.4868(9) 0.4702(6) 0.044(3) Uani 1 1 d . . .
C12 C 0.1168(6) 0.3262(9) 0.4207(5) 0.036(2) Uani 1 1 d . . .
C21 C 0.2160(6) 0.5345(11) 0.2978(7) 0.051(3) Uani 1 1 d . . .
C22 C 0.1874(6) 0.7044(10) 0.3396(6) 0.045(3) Uani 1 1 d . . .
C31 C 0.3218(8) 0.5667(12) 0.4859(11) 0.084(6) Uani 1 1 d . . .
C32 C 0.2653(9) 0.4536(12) 0.5619(8) 0.075(5) Uani 1 1 d . . .
C33 C 0.2518(6) 0.3912(12) 0.4303(9) 0.061(4) Uani 1 1 d . . .
C34 C 0.2072(6) 0.6320(10) 0.4920(7) 0.048(3) Uani 1 1 d . . .
C101 C -0.0588(5) 0.3658(8) 0.3004(5) 0.032(2) Uani 1 1 d . . .
C102 C -0.0790(6) 0.2843(9) 0.2578(6) 0.042(3) Uani 1 1 d . . .
H10A H -0.0619 0.2707 0.2274 0.050 Uiso 1 1 calc R . .
C103 C -0.1256(8) 0.2224(10) 0.2611(8) 0.063(4) Uani 1 1 d . . .
H10B H -0.1397 0.1669 0.2324 0.076 Uiso 1 1 calc R . .
C104 C -0.1513(8) 0.2401(12) 0.3049(8) 0.067(4) Uani 1 1 d . . .
H10C H -0.1824 0.1974 0.3062 0.081 Uiso 1 1 calc R . .
C105 C -0.1307(7) 0.3216(12) 0.3470(8) 0.059(4) Uani 1 1 d . . .
H10D H -0.1480 0.3344 0.3772 0.070 Uiso 1 1 calc R . .
C106 C -0.0852(6) 0.3848(10) 0.3453(6) 0.045(3) Uani 1 1 d . . .
H10E H -0.0718 0.4404 0.3741 0.055 Uiso 1 1 calc R . .
C201 C 0.0532(5) 0.6549(8) 0.1530(5) 0.031(2) Uani 1 1 d . . .
C202 C 0.1108(7) 0.6641(10) 0.1473(7) 0.050(3) Uani 1 1 d . . .
H20A H 0.1502 0.6387 0.1824 0.059 Uiso 1 1 calc R . .
C203 C 0.1102(8) 0.7107(12) 0.0898(9) 0.067(4) Uani 1 1 d . . .
H20B H 0.1490 0.7174 0.0866 0.081 Uiso 1 1 calc R . .
C204 C 0.0523(8) 0.7461(11) 0.0383(7) 0.058(4) Uani 1 1 d . . .
H20C H 0.0515 0.7765 -0.0006 0.069 Uiso 1 1 calc R . .
C205 C -0.0048(7) 0.7379(10) 0.0425(7) 0.050(3) Uani 1 1 d . . .
H20D H -0.0440 0.7632 0.0070 0.059 Uiso 1 1 calc R . .
C206 C -0.0043(6) 0.6917(9) 0.0997(6) 0.040(3) Uani 1 1 d . . .
H20E H -0.0434 0.6856 0.1021 0.048 Uiso 1 1 calc R . .

loop_
_atom_site_aniso_label
_atom_site_aniso_U_11
_atom_site_aniso_U_22
_atom_site_aniso_U_33
_atom_site_aniso_U_23
_atom_site_aniso_U_13
_atom_site_aniso_U_12
Cl1 0.102(9) 0.113(10) 0.176(14) -0.056(9) -0.018(9) 0.042(8)
Cl2 0.24(2) 0.096(9) 0.101(9) -0.008(7) 0.017(11) -0.045(11)
Cl3 0.095(7) 0.053(5) 0.110(8) 0.005(5) 0.006(6) 0.023(5)
Os1 0.0254(2) 0.0307(2) 0.02665(19) -0.00104(15) 0.00837(15) 0.00084(16)
Os2 0.0219(2) 0.0338(3) 0.0373(2) -0.00120(17) 0.01107(17) -0.00212(17)
Os3 0.0273(2) 0.0411(3) 0.0459(3) 0.0016(2) -0.00090(19) -0.0006(2)
P1 0.0234(12) 0.0272(14) 0.0250(11) -0.0014(9) 0.0118(10) -0.0008(10)
P2 0.0211(12) 0.0313(15) 0.0311(12) 0.0009(10) 0.0138(10) -0.0004(10)
O11 0.106(9) 0.076(7) 0.036(5) -0.003(5) 0.039(6) 0.011(6)
O12 0.073(7) 0.033(5) 0.067(6) 0.013(4) 0.036(5) 0.012(5)
O21 0.056(7) 0.094(9) 0.106(9) 0.006(7) 0.057(7) 0.016(6)
O22 0.078(8) 0.058(7) 0.055(6) 0.004(5) 0.015(5) -0.023(6)
O31 0.060(9) 0.086(11) 0.29(2) 0.006(13) 0.063(13) -0.017(8)
O32 0.175(17) 0.105(11) 0.062(8) 0.040(8) 0.011(9) 0.009(11)
O33 0.057(7) 0.074(9) 0.120(10) -0.021(7) 0.019(7) 0.028(6)
O34 0.069(7) 0.053(7) 0.058(6) -0.018(5) 0.017(5) -0.001(5)
C1 0.041(8) 0.030(8) 0.028(7) 0.000 0.022(6) 0.000
C2 0.12(3) 0.031(18) 0.09(3) -0.010(16) 0.01(2) 0.01(2)
C11 0.059(8) 0.040(7) 0.034(6) -0.003(5) 0.022(6) 0.001(6)
C12 0.042(6) 0.041(7) 0.028(5) 0.004(4) 0.019(5) 0.006(5)
C21 0.032(6) 0.065(9) 0.058(8) 0.006(7) 0.023(6) 0.003(6)
C22 0.032(6) 0.050(8) 0.038(6) -0.004(5) 0.004(5) -0.016(6)
C31 0.043(9) 0.049(10) 0.134(17) 0.014(10) 0.021(10) 0.001(7)
C32 0.070(11) 0.053(10) 0.055(9) 0.008(7) -0.008(8) 0.003(8)
C33 0.028(6) 0.050(9) 0.088(11) 0.000(8) 0.014(7) 0.011(6)
C34 0.034(6) 0.044(8) 0.049(7) -0.003(6) 0.006(5) -0.004(6)
C101 0.027(5) 0.034(6) 0.033(5) -0.003(4) 0.012(4) -0.003(4)
C102 0.053(7) 0.036(7) 0.041(6) 0.005(5) 0.027(6) -0.004(5)
C103 0.071(10) 0.035(8) 0.071(9) -0.002(6) 0.023(8) -0.033(7)
C104 0.062(10) 0.072(11) 0.082(11) 0.009(9) 0.047(9) -0.022(8)
C105 0.063(9) 0.070(10) 0.060(8) -0.002(7) 0.043(8) -0.015(8)
C106 0.055(8) 0.044(8) 0.049(7) 0.005(5) 0.034(6) -0.003(6)
C201 0.035(6) 0.028(6) 0.038(5) -0.001(4) 0.023(5) -0.003(4)
C202 0.058(8) 0.053(8) 0.056(8) 0.008(6) 0.042(7) -0.004(6)
C203 0.072(10) 0.078(11) 0.092(11) 0.014(9) 0.071(10) 0.002(8)
C204 0.083(11) 0.057(9) 0.049(7) 0.010(6) 0.044(8) 0.012(8)
C205 0.065(9) 0.043(8) 0.057(8) 0.010(6) 0.042(7) 0.011(6)
C206 0.045(7) 0.041(7) 0.042(6) 0.006(5) 0.027(6) 0.002(5)

loop_
_atom_type_symbol
_atom_type_description
_atom_type_scat_dispersion_real
_atom_type_scat_dispersion_imag
_atom_type_scat_source
C C 0.0033 0.0016 'International Tables Vol C Tables 4.2.6.8 and 6.1.1.4'
H H 0.0000 0.0000 'International Tables Vol C Tables 4.2.6.8 and 6.1.1.4'
O O 0.0106 0.0060 'International Tables Vol C Tables 4.2.6.8 and 6.1.1.4'
P P 0.1023 0.0942 'International Tables Vol C Tables 4.2.6.8 and 6.1.1.4'
Os Os -1.2165 7.6030 'International Tables Vol C Tables 4.2.6.8 and 6.1.1.4'
Cl Cl 0.1484 0.1585 'International Tables Vol C Tables 4.2.6.8 and 6.1.1.4'

loop_
_geom_angle_atom_site_label_1
_geom_angle_atom_site_label_2
_geom_angle_atom_site_label_3
_geom_angle
_geom_angle_site_symmetry_1
_geom_angle_site_symmetry_3
_geom_angle_publ_flag
C12 Os1 C11 89.4(5) . . ?
C12 Os1 P1 98.2(4) . . ?
C11 Os1 P1 99.8(4) . . ?
C12 Os1 Os2 131.5(3) . . ?
C11 Os1 Os2 133.2(4) . . ?
P1 Os1 Os2 95.74(6) . . ?
C12 Os1 Os3 97.2(4) . . ?
C11 Os1 Os3 96.5(4) . . ?
P1 Os1 Os3 157.54(6) . . ?
Os2 Os1 Os3 61.800(16) . . ?
C21 Os2 C22 90.5(6) . . ?
C21 Os2 P2 103.8(4) . . ?
C22 Os2 P2 95.6(4) . . ?
C21 Os2 Os1 129.0(4) . . ?
C22 Os2 Os1 135.0(4) . . ?
P2 Os2 Os1 94.65(6) . . ?
C21 Os2 Os3 96.2(4) . . ?
C22 Os2 Os3 98.7(4) . . ?
P2 Os2 Os3 155.31(6) . . ?
Os1 Os2 Os3 61.142(16) . . ?
C31 Os3 C33 94.4(7) . . ?
C31 Os3 C32 101.7(8) . . ?
C33 Os3 C32 94.9(7) . . ?
C31 Os3 C34 96.0(7) . . ?
C33 Os3 C34 165.1(5) . . ?
C32 Os3 C34 93.5(7) . . ?
C31 Os3 Os1 157.0(6) . . ?
C33 Os3 Os1 82.7(4) . . ?
C32 Os3 Os1 101.3(5) . . ?
C34 Os3 Os1 83.6(4) . . ?
C31 Os3 Os2 100.0(6) . . ?
C33 Os3 Os2 85.2(5) . . ?
C32 Os3 Os2 158.2(5) . . ?
C34 Os3 Os2 82.5(4) . . ?
Os1 Os3 Os2 57.058(14) . . ?
C101 P1 P1 108.2(3) . 2 ?
C101 P1 P2 102.1(4) . 2 ?
P1 P1 P2 86.87(11) 2 2 ?
C101 P1 Os1 121.3(4) . . ?
P1 P1 Os1 114.14(15) 2 . ?
P2 P1 Os1 118.57(13) 2 . ?
C201 P2 C1 103.4(4) . . ?
C201 P2 P1 107.6(4) . 2 ?
C1 P2 P1 97.9(4) . 2 ?
C201 P2 Os2 122.0(3) . . ?
C1 P2 Os2 111.46(12) . . ?
P1 P2 Os2 111.56(13) 2 . ?
P2 C1 P2 114.8(8) 2 . ?
Cl1 C2 Cl2 103(2) . . ?
Cl1 C2 Cl3 119(3) . . ?
Cl2 C2 Cl3 108(3) . . ?
O11 C11 Os1 177.6(12) . . ?
O12 C12 Os1 174.6(10) . . ?
O21 C21 Os2 178.8(14) . . ?
O22 C22 Os2 178.1(13) . . ?
O31 C31 Os3 177(2) . . ?
O32 C32 Os3 176.7(19) . . ?
O33 C33 Os3 179.0(13) . . ?
O34 C34 Os3 177.2(11) . . ?
C102 C101 C106 119.9(10) . . ?
C102 C101 P1 124.2(8) . . ?
C106 C101 P1 115.9(9) . . ?
C101 C102 C103 118.2(11) . . ?
C104 C103 C102 122.3(13) . . ?
C105 C104 C103 118.8(12) . . ?
C104 C105 C106 121.0(12) . . ?
C105 C106 C101 119.8(12) . . ?
C206 C201 C202 118.1(10) . . ?
C206 C201 P2 123.4(8) . . ?
C202 C201 P2 118.5(9) . . ?
C203 C202 C201 120.9(13) . . ?
C204 C203 C202 119.0(12) . . ?
C203 C204 C205 121.2(12) . . ?
C204 C205 C206 119.9(13) . . ?
C201 C206 C205 120.9(11) . . ?

loop_
_geom_bond_atom_site_label_1
_geom_bond_atom_site_label_2
_geom_bond_distance
_geom_bond_site_symmetry_2
_geom_bond_publ_flag
Cl1 C2 1.65(4) . ?
Cl2 C2 1.67(5) . ?
Cl3 C2 1.68(4) . ?
Os1 C12 1.876(12) . ?
Os1 C11 1.892(11) . ?
Os1 P1 2.315(2) . ?
Os1 Os2 2.6823(6) . ?
Os1 Os3 2.7992(6) . ?
Os2 C21 1.862(12) . ?
Os2 C22 1.888(13) . ?
Os2 P2 2.332(3) . ?
Os2 Os3 2.8168(6) . ?
Os3 C31 1.883(17) . ?
Os3 C33 1.930(16) . ?
Os3 C32 1.936(17) . ?
Os3 C34 1.941(15) . ?
P1 C101 1.817(11) . ?
P1 P1 2.261(5) 2 ?
P1 P2 2.263(4) 2 ?
P2 C201 1.829(10) . ?
P2 C1 1.868(8) . ?
P2 P1 2.263(4) 2 ?
O11 C11 1.128(14) . ?
O12 C12 1.146(14) . ?
O21 C21 1.163(15) . ?
O22 C22 1.129(15) . ?
O31 C31 1.14(2) . ?
O32 C32 1.118(19) . ?
O33 C33 1.149(17) . ?
O34 C34 1.138(15) . ?
C1 P2 1.868(8) 2 ?
C101 C102 1.369(15) . ?
C101 C106 1.396(15) . ?
C102 C103 1.389(17) . ?
C103 C104 1.36(2) . ?
C104 C105 1.36(2) . ?
C105 C106 1.364(17) . ?
C201 C206 1.371(15) . ?
C201 C202 1.394(15) . ?
C202 C203 1.391(17) . ?
C203 C204 1.36(2) . ?
C204 C205 1.364(19) . ?
C205 C206 1.384(15) . ?

loop_
_geom_torsion_atom_site_label_1
_geom_torsion_atom_site_label_2
_geom_torsion_atom_site_label_3
_geom_torsion_atom_site_label_4
_geom_torsion
_geom_torsion_site_symmetry_1
_geom_torsion_site_symmetry_2
_geom_torsion_site_symmetry_3
_geom_torsion_site_symmetry_4
_geom_torsion_publ_flag
C12 Os1 Os2 C21 -0.3(7) . . . . ?
C11 Os1 Os2 C21 144.1(8) . . . . ?
P1 Os1 Os2 C21 -106.6(6) . . . . ?
Os3 Os1 Os2 C21 73.3(5) . . . . ?
C12 Os1 Os2 C22 -145.7(7) . . . . ?
C11 Os1 Os2 C22 -1.3(8) . . . . ?
P1 Os1 Os2 C22 108.0(5) . . . . ?
Os3 Os1 Os2 C22 -72.1(5) . . . . ?
C12 Os1 Os2 P2 111.6(5) . . . . ?
C11 Os1 Os2 P2 -104.0(6) . . . . ?
P1 Os1 Os2 P2 5.28(9) . . . . ?
Os3 Os1 Os2 P2 -174.84(7) . . . . ?
C12 Os1 Os2 Os3 -73.6(5) . . . . ?
C11 Os1 Os2 Os3 70.9(5) . . . . ?
P1 Os1 Os2 Os3 -179.89(7) . . . . ?
C12 Os1 Os3 C31 128.6(15) . . . . ?
C11 Os1 Os3 C31 -141.1(15) . . . . ?
P1 Os1 Os3 C31 -4.7(15) . . . . ?
Os2 Os1 Os3 C31 -5.0(14) . . . . ?
C12 Os1 Os3 C33 44.6(6) . . . . ?
C11 Os1 Os3 C33 134.9(6) . . . . ?
P1 Os1 Os3 C33 -88.7(5) . . . . ?
Os2 Os1 Os3 C33 -88.9(5) . . . . ?
C12 Os1 Os3 C32 -49.0(6) . . . . ?
C11 Os1 Os3 C32 41.3(7) . . . . ?
P1 Os1 Os3 C32 177.7(6) . . . . ?
Os2 Os1 Os3 C32 177.4(5) . . . . ?
C12 Os1 Os3 C34 -141.3(5) . . . . ?
C11 Os1 Os3 C34 -51.0(5) . . . . ?
P1 Os1 Os3 C34 85.4(4) . . . . ?
Os2 Os1 Os3 C34 85.2(4) . . . . ?
C12 Os1 Os3 Os2 133.6(3) . . . . ?
C11 Os1 Os3 Os2 -136.1(4) . . . . ?
P1 Os1 Os3 Os2 0.29(17) . . . . ?
C21 Os2 Os3 C31 46.5(7) . . . . ?
C22 Os2 Os3 C31 -44.9(7) . . . . ?
P2 Os2 Os3 C31 -169.6(6) . . . . ?
Os1 Os2 Os3 C31 178.0(6) . . . . ?
C21 Os2 Os3 C33 -47.1(6) . . . . ?
C22 Os2 Os3 C33 -138.5(6) . . . . ?
P2 Os2 Os3 C33 96.8(5) . . . . ?
Os1 Os2 Os3 C33 84.4(4) . . . . ?
C21 Os2 Os3 C32 -138.3(15) . . . . ?
C22 Os2 Os3 C32 130.3(14) . . . . ?
P2 Os2 Os3 C32 5.6(14) . . . . ?
Os1 Os2 Os3 C32 -6.8(14) . . . . ?
C21 Os2 Os3 C34 141.3(6) . . . . ?
C22 Os2 Os3 C34 49.9(6) . . . . ?
P2 Os2 Os3 C34 -74.8(4) . . . . ?
Os1 Os2 Os3 C34 -87.2(4) . . . . ?
C21 Os2 Os3 Os1 -131.5(5) . . . . ?
C22 Os2 Os3 Os1 137.1(4) . . . . ?
P2 Os2 Os3 Os1 12.40(17) . . . . ?
C12 Os1 P1 C101 31.8(5) . . . . ?
C11 Os1 P1 C101 -59.1(6) . . . . ?
Os2 Os1 P1 C101 165.2(4) . . . . ?
Os3 Os1 P1 C101 165.0(4) . . . . ?
C12 Os1 P1 P1 -100.5(3) . . . 2 ?
C11 Os1 P1 P1 168.7(4) . . . 2 ?
Os2 Os1 P1 P1 32.94(4) . . . 2 ?
Os3 Os1 P1 P1 32.68(19) . . . 2 ?
C12 Os1 P1 P2 159.4(3) . . . 2 ?
C11 Os1 P1 P2 68.5(4) . . . 2 ?
Os2 Os1 P1 P2 -67.20(12) . . . 2 ?
Os3 Os1 P1 P2 -67.5(2) . . . 2 ?
C21 Os2 P2 C201 -39.8(6) . . . . ?
C22 Os2 P2 C201 52.1(6) . . . . ?
Os1 Os2 P2 C201 -171.8(4) . . . . ?
Os3 Os2 P2 C201 177.3(4) . . . . ?
C21 Os2 P2 C1 -162.4(6) . . . . ?
C22 Os2 P2 C1 -70.5(6) . . . . ?
Os1 Os2 P2 C1 65.6(4) . . . . ?
Os3 Os2 P2 C1 54.7(5) . . . . ?
C21 Os2 P2 P1 89.3(5) . . . 2 ?
C22 Os2 P2 P1 -178.9(4) . . . 2 ?
Os1 Os2 P2 P1 -42.76(11) . . . 2 ?
Os3 Os2 P2 P1 -53.6(2) . . . 2 ?
C201 P2 C1 P2 133.1(4) . . . 2 ?
P1 P2 C1 P2 22.80(7) 2 . . 2 ?
Os2 P2 C1 P2 -94.17(19) . . . 2 ?
C12 Os1 C11 O11 140(30) . . . . ?
P1 Os1 C11 O11 -122(30) . . . . ?
Os2 Os1 C11 O11 -14(31) . . . . ?
Os3 Os1 C11 O11 43(31) . . . . ?
C11 Os1 C12 O12 -163(12) . . . . ?
P1 Os1 C12 O12 97(12) . . . . ?
Os2 Os1 C12 O12 -8(12) . . . . ?
Os3 Os1 C12 O12 -66(12) . . . . ?
C22 Os2 C21 O21 -164(64) . . . . ?
P2 Os2 C21 O21 -68(64) . . . . ?
Os1 Os2 C21 O21 39(64) . . . . ?
Os3 Os2 C21 O21 97(64) . . . . ?
C21 Os2 C22 O22 167(36) . . . . ?
P2 Os2 C22 O22 63(36) . . . . ?
Os1 Os2 C22 O22 -40(36) . . . . ?
Os3 Os2 C22 O22 -97(36) . . . . ?
C33 Os3 C31 O31 30(41) . . . . ?
C32 Os3 C31 O31 126(41) . . . . ?
C34 Os3 C31 O31 -139(41) . . . . ?
Os1 Os3 C31 O31 -52(41) . . . . ?
Os2 Os3 C31 O31 -56(41) . . . . ?
C31 Os3 C32 O32 132(30) . . . . ?
C33 Os3 C32 O32 -132(30) . . . . ?
C34 Os3 C32 O32 35(30) . . . . ?
Os1 Os3 C32 O32 -49(30) . . . . ?
Os2 Os3 C32 O32 -43(31) . . . . ?
C31 Os3 C33 O33 -171(100) . . . . ?
C32 Os3 C33 O33 87(91) . . . . ?
C34 Os3 C33 O33 -37(93) . . . . ?
Os1 Os3 C33 O33 -14(91) . . . . ?
Os2 Os3 C33 O33 -71(91) . . . . ?
C31 Os3 C34 O34 175(100) . . . . ?
C33 Os3 C34 O34 41(26) . . . . ?
C32 Os3 C34 O34 -83(25) . . . . ?
Os1 Os3 C34 O34 18(25) . . . . ?
Os2 Os3 C34 O34 75(25) . . . . ?
P1 P1 C101 C102 27.4(11) 2 . . . ?
P2 P1 C101 C102 118.1(10) 2 . . . ?
Os1 P1 C101 C102 -107.3(10) . . . . ?
P1 P1 C101 C106 -152.4(8) 2 . . . ?
P2 P1 C101 C106 -61.7(9) 2 . . . ?
Os1 P1 C101 C106 72.9(10) . . . . ?
C106 C101 C102 C103 -0.2(18) . . . . ?
P1 C101 C102 C103 -180.0(10) . . . . ?
C101 C102 C103 C104 0(2) . . . . ?
C102 C103 C104 C105 0(2) . . . . ?
C103 C104 C105 C106 0(2) . . . . ?
C104 C105 C106 C101 0(2) . . . . ?
C102 C101 C106 C105 0.5(19) . . . . ?
P1 C101 C106 C105 -179.8(11) . . . . ?
C1 P2 C201 C206 -37.5(11) . . . . ?
P1 P2 C201 C206 65.5(10) 2 . . . ?
Os2 P2 C201 C206 -163.8(8) . . . . ?
C1 P2 C201 C202 141.7(9) . . . . ?
P1 P2 C201 C202 -115.3(9) 2 . . . ?
Os2 P2 C201 C202 15.5(11) . . . . ?
C206 C201 C202 C203 1.1(19) . . . . ?
P2 C201 C202 C203 -178.2(11) . . . . ?
C201 C202 C203 C204 -1(2) . . . . ?
C202 C203 C204 C205 1(2) . . . . ?
C203 C204 C205 C206 -1(2) . . . . ?
C202 C201 C206 C205 -0.9(18) . . . . ?
P2 C201 C206 C205 178.3(9) . . . . ?
C204 C205 C206 C201 1(2) . . . . ?
